data_7017945
loop_
_publ_author_name
'Dell'Amico, Daniela Belli'
'Labella, Luca'
'Marchetti, Fabio'
'Samaritani, Simona'

_publ_section_title
;
 A convenient route to dinuclear chloro-bridged platinum(II) derivatives
 via nitrile complexes.
;
_journal_issue 4
_journal_name_full 'Dalton transactions (Cambridge, England : 2003)'
_journal_page_first 1389
_journal_page_last 1396
_journal_paper_doi 10.1039/c1dt11709b
_journal_volume 41
_journal_year 2012
_chemical_formula_moiety 'C21 H20 Cl2 N P Pt'
_chemical_formula_sum 'C21 H20 Cl2 N P Pt'
_chemical_formula_weight 583.34
_chemical_name_systematic
;
?
;
_space_group_IT_number 14
_symmetry_cell_setting monoclinic
_symmetry_space_group_name_Hall '-P 2ybc'
_symmetry_space_group_name_H-M 'P 1 21/c 1'
_atom_sites_solution_hydrogens geom
_atom_sites_solution_primary direct
_atom_sites_solution_secondary difmap
_audit_creation_method SHELXL-97
_cell_angle_alpha 90.00
_cell_angle_beta 112.879(8)
_cell_angle_gamma 90.00
_cell_formula_units_Z 4
_cell_length_a 14.8678(19)
_cell_length_b 8.9329(9)
_cell_length_c 17.2269(18)
_cell_measurement_reflns_used 35
_cell_measurement_temperature 293(2)
_cell_measurement_theta_max 18.55
_cell_measurement_theta_min 5.03
_cell_volume 2108.0(4)
_computing_cell_refinement 'Bruker XSCANS'
_computing_data_collection 'Bruker XSCANS'
_computing_data_reduction 'Bruker SHELXTL'
_computing_molecular_graphics 'Bruker SHELXTL'
_computing_structure_refinement 'SHELXL-97 (Sheldrick, 1997)'
_computing_structure_solution 'SHELXS-97 (Sheldrick, 1990)'
_diffrn_ambient_temperature 293(2)
_diffrn_measured_fraction_theta_full 0.997
_diffrn_measured_fraction_theta_max 0.997
_diffrn_measurement_device_type 'Bruker P4'
_diffrn_measurement_method '2\q/\w scans'
_diffrn_radiation_monochromator graphite
_diffrn_radiation_source 'fine-focus sealed tube'
_diffrn_radiation_type MoK\a
_diffrn_radiation_wavelength 0.71073
_diffrn_reflns_av_R_equivalents 0.0368
_diffrn_reflns_av_sigmaI/netI 0.0461
_diffrn_reflns_limit_h_max 18
_diffrn_reflns_limit_h_min -1
_diffrn_reflns_limit_k_max 1
_diffrn_reflns_limit_k_min -11
_diffrn_reflns_limit_l_max 20
_diffrn_reflns_limit_l_min -21
_diffrn_reflns_number 5508
_diffrn_reflns_theta_full 26.50
_diffrn_reflns_theta_max 26.50
_diffrn_reflns_theta_min 2.41
_diffrn_standards_decay_% 0.0(1)
_diffrn_standards_interval_count 97
_diffrn_standards_number 3
_exptl_absorpt_coefficient_mu 6.991
_exptl_absorpt_correction_T_max 0.2805
_exptl_absorpt_correction_T_min 0.1348
_exptl_absorpt_correction_type empirical
_exptl_crystal_colour Colourless
_exptl_crystal_density_diffrn 1.838
_exptl_crystal_density_method 'not measured'
_exptl_crystal_description Prism
_exptl_crystal_F_000 1120
_exptl_crystal_size_max 0.34
_exptl_crystal_size_mid 0.31
_exptl_crystal_size_min 0.16
_refine_diff_density_max 1.123
_refine_diff_density_min -1.417
_refine_diff_density_rms 0.151
_refine_ls_extinction_coef 0.00121(16)
_refine_ls_extinction_expression Fc^*^=kFc[1+0.001xFc^2^\l^3^/sin(2\q)]^-1/4^
_refine_ls_extinction_method SHELXL
_refine_ls_goodness_of_fit_ref 1.029
_refine_ls_hydrogen_treatment constr
_refine_ls_matrix_type full
_refine_ls_number_parameters 236
_refine_ls_number_reflns 4351
_refine_ls_number_restraints 0
_refine_ls_restrained_S_all 1.029
_refine_ls_R_factor_all 0.0593
_refine_ls_R_factor_gt 0.0390
_refine_ls_shift/su_max 0.001
_refine_ls_shift/su_mean 0.000
_refine_ls_structure_factor_coef Fsqd
_refine_ls_weighting_details 'calc w=1/[\s^2^(Fo^2^)+(0.0504P)^2^+0.0000P] where P=(Fo^2^+2Fc^2^)/3'
_refine_ls_weighting_scheme calc
_refine_ls_wR_factor_gt 0.0853
_refine_ls_wR_factor_ref 0.0935
_reflns_number_gt 3371
_reflns_number_total 4351
_reflns_threshold_expression >2sigma(I)
_cod_data_source_file c1dt11709b.txt
_cod_data_source_block planit
_cod_depositor_comments
;
The following automatic conversions were performed:

'_symmetry_cell_setting' value 'Monoclinic' changed to 'monoclinic'
according to /home/saulius/struct/CIF-dictionaries/cif_core.dic
dictionary named 'cif_core.dic' version 2.4.1 from 2010-06-29.

Automatic conversion script
Id: cif_fix_values 1715 2011-07-08 13:25:40Z adriana 
;
_cod_original_sg_symbol_H-M 'P 21/c'
_cod_database_code 7017945

loop_
_symmetry_equiv_pos_as_xyz
'x, y, z'
'-x, y+1/2, -z+1/2'
'-x, -y, -z'
'x, -y-1/2, z-1/2'

loop_
_atom_site_label
_atom_site_type_symbol
_atom_site_fract_x
_atom_site_fract_y
_atom_site_fract_z
_atom_site_U_iso_or_equiv
_atom_site_adp_type
_atom_site_occupancy
_atom_site_symmetry_multiplicity
_atom_site_calc_flag
_atom_site_refinement_flags
Pt Pt 0.15011(2) 0.57142(3) 0.494949(17) 0.03776(11) Uani 1 1 d .
Cl1 Cl 0.19697(17) 0.4569(2) 0.39819(13) 0.0596(5) Uani 1 1 d .
Cl2 Cl 0.01583(17) 0.6769(3) 0.38591(14) 0.0646(6) Uani 1 1 d .
P P 0.28052(14) 0.47334(19) 0.59787(12) 0.0382(4) Uani 1 1 d .
C1 C 0.2842(6) 0.2710(8) 0.5873(5) 0.0452(16) Uani 1 1 d .
C2 C 0.3692(7) 0.1931(9) 0.5995(6) 0.056(2) Uani 1 1 d .
H2 H 0.4281 0.2440 0.6145 0.067 Uiso 1 1 calc R
C3 C 0.3662(9) 0.0390(10) 0.5895(6) 0.072(3) Uani 1 1 d .
H3 H 0.4232 -0.0131 0.5971 0.086 Uiso 1 1 calc R
C4 C 0.2801(9) -0.0371(10) 0.5685(6) 0.068(3) Uani 1 1 d .
H4 H 0.2790 -0.1405 0.5619 0.082 Uiso 1 1 calc R
C5 C 0.1959(9) 0.0376(9) 0.5571(7) 0.072(3) Uani 1 1 d .
H5 H 0.1375 -0.0146 0.5431 0.087 Uiso 1 1 calc R
C6 C 0.1978(7) 0.1930(9) 0.5667(6) 0.057(2) Uani 1 1 d .
H6 H 0.1406 0.2443 0.5591 0.068 Uiso 1 1 calc R
C7 C 0.2818(6) 0.5104(8) 0.7021(4) 0.0448(17) Uani 1 1 d .
C8 C 0.2432(6) 0.4109(9) 0.7425(5) 0.0533(19) Uani 1 1 d .
H8 H 0.2236 0.3163 0.7196 0.064 Uiso 1 1 calc R
C9 C 0.2333(8) 0.4503(12) 0.8164(6) 0.070(3) Uani 1 1 d .
H9 H 0.2066 0.3829 0.8426 0.084 Uiso 1 1 calc R
C10 C 0.2638(9) 0.5916(12) 0.8516(6) 0.075(3) Uani 1 1 d .
H10 H 0.2563 0.6192 0.9008 0.090 Uiso 1 1 calc R
C11 C 0.3047(9) 0.6894(13) 0.8134(6) 0.082(3) Uani 1 1 d .
H11 H 0.3276 0.7817 0.8380 0.098 Uiso 1 1 calc R
C12 C 0.3121(8) 0.6509(10) 0.7381(5) 0.061(2) Uani 1 1 d .
H12 H 0.3375 0.7195 0.7114 0.074 Uiso 1 1 calc R
C13 C 0.3975(6) 0.5456(8) 0.6030(5) 0.0465(17) Uani 1 1 d .
C14 C 0.4025(6) 0.6294(9) 0.5368(5) 0.0517(19) Uani 1 1 d .
H14 H 0.3464 0.6483 0.4892 0.062 Uiso 1 1 calc R
C15 C 0.4907(8) 0.6838(12) 0.5423(7) 0.074(3) Uani 1 1 d .
H15 H 0.4944 0.7369 0.4972 0.089 Uiso 1 1 calc R
C16 C 0.5737(8) 0.6616(12) 0.6130(9) 0.085(4) Uani 1 1 d .
H16 H 0.6327 0.7022 0.6163 0.102 Uiso 1 1 calc R
C17 C 0.5696(8) 0.5804(14) 0.6779(8) 0.087(4) Uani 1 1 d .
H17 H 0.6263 0.5619 0.7250 0.105 Uiso 1 1 calc R
C18 C 0.4809(7) 0.5245(12) 0.6744(6) 0.068(2) Uani 1 1 d .
H18 H 0.4778 0.4728 0.7201 0.082 Uiso 1 1 calc R
N N 0.1019(5) 0.6658(6) 0.5752(4) 0.0478(15) Uani 1 1 d .
C19 C 0.0718(6) 0.7080(9) 0.6214(6) 0.0529(19) Uani 1 1 d .
C20 C 0.0343(8) 0.7693(11) 0.6818(6) 0.069(3) Uani 1 1 d .
H20A H -0.0277 0.7220 0.6728 0.083 Uiso 1 1 calc R
H20B H 0.0794 0.7445 0.7384 0.083 Uiso 1 1 calc R
C21 C 0.0206(12) 0.9304(12) 0.6756(8) 0.100(4) Uani 1 1 d .
H21A H -0.0034 0.9635 0.7170 0.150 Uiso 1 1 calc R
H21B H -0.0257 0.9558 0.6203 0.150 Uiso 1 1 calc R
H21C H 0.0818 0.9784 0.6854 0.150 Uiso 1 1 calc R

loop_
_atom_site_aniso_label
_atom_site_aniso_U_11
_atom_site_aniso_U_22
_atom_site_aniso_U_33
_atom_site_aniso_U_23
_atom_site_aniso_U_13
_atom_site_aniso_U_12
Pt 0.04216(16) 0.03457(14) 0.04261(15) 0.00035(12) 0.02311(11) 0.00279(13)
Cl1 0.0654(12) 0.0698(13) 0.0517(10) -0.0119(9) 0.0315(10) 0.0092(10)
Cl2 0.0595(12) 0.0759(14) 0.0606(12) 0.0171(11) 0.0256(10) 0.0243(11)
P 0.0441(10) 0.0340(8) 0.0408(9) -0.0003(7) 0.0213(8) 0.0018(7)
C1 0.055(4) 0.043(4) 0.046(4) 0.002(3) 0.028(3) 0.006(3)
C2 0.062(5) 0.050(4) 0.063(5) 0.005(4) 0.034(4) 0.015(4)
C3 0.103(8) 0.049(5) 0.069(6) 0.003(4) 0.040(6) 0.031(5)
C4 0.106(8) 0.042(4) 0.064(5) 0.002(4) 0.042(6) 0.003(5)
C5 0.110(9) 0.040(4) 0.072(6) -0.002(4) 0.041(6) -0.010(5)
C6 0.059(5) 0.039(4) 0.076(6) -0.004(4) 0.030(4) -0.007(4)
C7 0.053(4) 0.047(4) 0.038(4) -0.002(3) 0.021(3) 0.003(3)
C8 0.061(5) 0.053(4) 0.051(4) 0.001(4) 0.027(4) 0.005(4)
C9 0.085(7) 0.084(7) 0.054(5) 0.023(5) 0.041(5) 0.012(6)
C10 0.099(8) 0.087(7) 0.043(4) -0.003(5) 0.032(5) -0.002(6)
C11 0.117(9) 0.080(7) 0.057(5) -0.026(5) 0.043(6) -0.012(7)
C12 0.092(7) 0.053(4) 0.052(5) -0.006(4) 0.041(5) -0.007(5)
C13 0.043(4) 0.044(4) 0.057(4) -0.007(3) 0.024(3) 0.001(3)
C14 0.057(5) 0.053(4) 0.060(5) -0.012(4) 0.039(4) -0.006(4)
C15 0.077(7) 0.078(6) 0.094(7) -0.027(6) 0.062(6) -0.020(5)
C16 0.063(6) 0.077(7) 0.137(11) -0.031(7) 0.064(7) -0.016(5)
C17 0.054(6) 0.117(9) 0.091(8) -0.038(8) 0.028(5) -0.023(6)
C18 0.057(5) 0.081(6) 0.064(6) 0.001(5) 0.022(5) 0.002(5)
N 0.056(4) 0.034(3) 0.066(4) 0.000(3) 0.037(3) 0.004(3)
C19 0.067(5) 0.039(4) 0.068(5) -0.004(4) 0.043(5) 0.005(4)
C20 0.083(7) 0.075(6) 0.074(6) 0.004(5) 0.059(6) 0.013(5)
C21 0.162(13) 0.074(7) 0.089(8) 0.000(6) 0.078(9) 0.030(8)

loop_
_atom_type_symbol
_atom_type_description
_atom_type_scat_dispersion_real
_atom_type_scat_dispersion_imag
_atom_type_scat_source
C C 0.0033 0.0016 'International Tables Vol C Tables 4.2.6.8 and 6.1.1.4'
H H 0.0000 0.0000 'International Tables Vol C Tables 4.2.6.8 and 6.1.1.4'
N N 0.0061 0.0033 'International Tables Vol C Tables 4.2.6.8 and 6.1.1.4'
P P 0.1023 0.0942 'International Tables Vol C Tables 4.2.6.8 and 6.1.1.4'
Cl Cl 0.1484 0.1585 'International Tables Vol C Tables 4.2.6.8 and 6.1.1.4'
Pt Pt -1.7033 8.3905 'International Tables Vol C Tables 4.2.6.8 and 6.1.1.4'

loop_
_geom_angle_atom_site_label_1
_geom_angle_atom_site_label_2
_geom_angle_atom_site_label_3
_geom_angle
N Pt P 92.9(2)
N Pt Cl1 176.7(2)
P Pt Cl1 89.24(7)
N Pt Cl2 87.8(2)
P Pt Cl2 178.70(8)
Cl1 Pt Cl2 90.10(8)
C7 P C1 106.9(3)
C7 P C13 104.1(4)
C1 P C13 106.9(3)
C7 P Pt 112.6(3)
C1 P Pt 111.1(3)
C13 P Pt 114.6(3)
C6 C1 C2 119.2(7)
C6 C1 P 117.8(6)
C2 C1 P 123.1(7)
C1 C2 C3 119.9(10)
C1 C2 H2 120.1
C3 C2 H2 120.1
C4 C3 C2 120.5(10)
C4 C3 H3 119.8
C2 C3 H3 119.8
C5 C4 C3 120.5(8)
C5 C4 H4 119.7
C3 C4 H4 119.7
C4 C5 C6 119.6(10)
C4 C5 H5 120.2
C6 C5 H5 120.2
C1 C6 C5 120.4(9)
C1 C6 H6 119.8
C5 C6 H6 119.8
C8 C7 C12 118.6(7)
C8 C7 P 122.2(6)
C12 C7 P 118.7(6)
C9 C8 C7 120.8(8)
C9 C8 H8 119.6
C7 C8 H8 119.6
C8 C9 C10 119.8(9)
C8 C9 H9 120.1
C10 C9 H9 120.1
C11 C10 C9 119.8(9)
C11 C10 H10 120.1
C9 C10 H10 120.1
C10 C11 C12 120.2(9)
C10 C11 H11 119.9
C12 C11 H11 119.9
C11 C12 C7 120.7(9)
C11 C12 H12 119.7
C7 C12 H12 119.7
C18 C13 C14 119.3(8)
C18 C13 P 120.3(7)
C14 C13 P 120.3(6)
C15 C14 C13 119.3(9)
C15 C14 H14 120.3
C13 C14 H14 120.3
C14 C15 C16 121.3(11)
C14 C15 H15 119.3
C16 C15 H15 119.3
C17 C16 C15 119.8(10)
C17 C16 H16 120.1
C15 C16 H16 120.1
C16 C17 C18 120.2(11)
C16 C17 H17 119.9
C18 C17 H17 119.9
C13 C18 C17 119.9(10)
C13 C18 H18 120.0
C17 C18 H18 120.0
C19 N Pt 174.3(6)
N C19 C20 177.6(9)
C21 C20 C19 113.6(9)
C21 C20 H20A 108.8
C19 C20 H20A 108.8
C21 C20 H20B 108.8
C19 C20 H20B 108.8
H20A C20 H20B 107.7
C20 C21 H21A 109.5
C20 C21 H21B 109.5
H21A C21 H21B 109.5
C20 C21 H21C 109.5
H21A C21 H21C 109.5
H21B C21 H21C 109.5

loop_
_geom_bond_atom_site_label_1
_geom_bond_atom_site_label_2
_geom_bond_distance
Pt N 1.976(6)
Pt P 2.2355(19)
Pt Cl1 2.2832(19)
Pt Cl2 2.342(2)
P C7 1.818(7)
P C1 1.819(8)
P C13 1.825(8)
C1 C6 1.381(11)
C1 C2 1.385(11)
C2 C3 1.386(12)
C2 H2 0.9300
C3 C4 1.368(15)
C3 H3 0.9300
C4 C5 1.364(15)
C4 H4 0.9300
C5 C6 1.397(11)
C5 H5 0.9300
C6 H6 0.9300
C7 C8 1.384(11)
C7 C12 1.395(11)
C8 C9 1.383(12)
C8 H8 0.9300
C9 C10 1.398(14)
C9 H9 0.9300
C10 C11 1.370(15)
C10 H10 0.9300
C11 C12 1.386(12)
C11 H11 0.9300
C12 H12 0.9300
C13 C18 1.378(13)
C13 C14 1.391(12)
C14 C15 1.366(12)
C14 H14 0.9300
C15 C16 1.370(17)
C15 H15 0.9300
C16 C17 1.355(17)
C16 H16 0.9300
C17 C18 1.389(14)
C17 H17 0.9300
C18 H18 0.9300
N C19 1.120(10)
C19 C20 1.464(11)
C20 C21 1.451(13)
C20 H20A 0.9700
C20 H20B 0.9700
C21 H21A 0.9600
C21 H21B 0.9600
C21 H21C 0.9600
